data_7118204
loop_
_publ_author_name
'Han, Ying'
'Meng, Zheng'
'Chen, Chuan-Feng'

_publ_section_title
;
 Acid/base controllable complexation of a triptycene-derived
 macrotricyclic host and protonated 4,4'-bipyridinium/pyridinium salts.
;
_journal_issue 3
_journal_name_full 'Chemical communications (Cambridge, England)'
_journal_page_first 590
_journal_page_last 593
_journal_paper_doi 10.1039/c5cc08166a
_journal_volume 52
_journal_year 2016
_chemical_formula_moiety 'C68 H76 O16, 2(C11 H10 N), 2(F6 P)'
_chemical_formula_sum 'C90 H96 F12 N2 O16 P2'
_chemical_formula_weight 1751.62
_space_group_crystal_system triclinic
_space_group_IT_number 2
_space_group_name_Hall '-P 1'
_space_group_name_H-M_alt 'P -1'
_symmetry_space_group_name_Hall '-P 1'
_symmetry_space_group_name_H-M 'P -1'
_atom_sites_solution_hydrogens geom
_audit_creation_date 2015-06-09
_audit_creation_method
;
Olex2 1.2
(compiled 2015.01.26 svn.r3150 for OlexSys, GUI svn.r4998)
;
_audit_update_record
;
2015-09-28 deposited with the CCDC.
2015-11-02 downloaded from the CCDC.
;
_cell_angle_alpha 104.60(3)
_cell_angle_beta 96.36(3)
_cell_angle_gamma 107.93(3)
_cell_formula_units_Z 2
_cell_length_a 13.799(3)
_cell_length_b 15.700(3)
_cell_length_c 22.416(5)
_cell_measurement_reflns_used 14235
_cell_measurement_temperature 173.1500
_cell_measurement_theta_max 27.4507
_cell_measurement_theta_min 1.4303
_cell_volume 4377(2)
_computing_cell_refinement 'CrystalClear (Rigaku Inc., 2007)'
_computing_data_collection 'CrystalClear (Rigaku Inc., 2007)'
_computing_data_reduction 'CrystalClear (Rigaku Inc., 2007)'
_computing_molecular_graphics 'Olex2 (Dolomanov et al., 2009)'
_computing_publication_material 'CIFTAB (Sheldrick, 2013)'
_computing_structure_refinement 'SHELXL (Sheldrick, 2014)'
_computing_structure_solution
;
'SHELXT (Sheldrick, 2014)'
;
_diffrn_ambient_temperature 173.1500
_diffrn_detector_area_resol_mean 28.5714
_diffrn_measured_fraction_theta_full 0.987
_diffrn_measured_fraction_theta_max 0.987
_diffrn_measurement_details
;
scan:
    Number of images: 360
               Slice: -110.0000 - 70.0000
         Image width: 0.5000
            Exp time: 12.0000
       Rotation axis: Omega
               Omega: 0.0000
                 Chi: 45.0000
                 Phi: 270.0000
                 XTD: 40.1988
              2theta: -19.7696
scan:
    Number of images: 360
               Slice: -110.0000 - 70.0000
         Image width: 0.5000
            Exp time: 12.0000
       Rotation axis: Omega
               Omega: 0.0000
                 Chi: 45.0000
                 Phi: 90.0000
                 XTD: 40.1988
              2theta: -19.7696
;
_diffrn_measurement_device
;
Saturn724+ (2x2 bin mode)
;
_diffrn_measurement_device_details
;
AFC10: Fixed Chi 2 circle
;
_diffrn_measurement_device_type 'MM007-HF CCD(Saturn 724+)'
_diffrn_measurement_method '\w scans at fixed \c = 45\%'
_diffrn_orient_matrix_type d*Trek
_diffrn_orient_matrix_UB_11 -0.0123
_diffrn_orient_matrix_UB_12 0.0649
_diffrn_orient_matrix_UB_13 0.0411
_diffrn_orient_matrix_UB_21 -0.0571
_diffrn_orient_matrix_UB_22 0.0335
_diffrn_orient_matrix_UB_23 -0.0235
_diffrn_orient_matrix_UB_31 -0.0362
_diffrn_orient_matrix_UB_32 -0.0126
_diffrn_orient_matrix_UB_33 0.0273
_diffrn_radiation_detector CCD
_diffrn_radiation_monochromator Confocal
_diffrn_radiation_type MoK\a
_diffrn_radiation_wavelength 0.71073
_diffrn_reflns_av_R_equivalents 0.0833
_diffrn_reflns_av_unetI/netI 0.1211
_diffrn_reflns_laue_measured_fraction_full 0.987
_diffrn_reflns_laue_measured_fraction_max 0.987
_diffrn_reflns_limit_h_max 16
_diffrn_reflns_limit_h_min -16
_diffrn_reflns_limit_k_max 18
_diffrn_reflns_limit_k_min -18
_diffrn_reflns_limit_l_max 26
_diffrn_reflns_limit_l_min -26
_diffrn_reflns_number 32892
_diffrn_reflns_point_group_measured_fraction_full 0.987
_diffrn_reflns_point_group_measured_fraction_max 0.987
_diffrn_reflns_theta_full 25.199
_diffrn_reflns_theta_max 25.199
_diffrn_reflns_theta_min 0.959
_diffrn_source 'Rotating Anode'
_diffrn_source_current 24.0000
_diffrn_source_power 1.2000
_diffrn_source_voltage 50.0000
_exptl_absorpt_coefficient_mu 0.141
_exptl_absorpt_correction_T_max 1.0000
_exptl_absorpt_correction_T_min 0.5721
_exptl_absorpt_correction_type multi-scan
_exptl_absorpt_process_details 'CrystalClear (Rigaku Inc., 2007)'
_exptl_crystal_colour yellow
_exptl_crystal_colour_primary yellow
_exptl_crystal_density_diffrn 1.329
_exptl_crystal_description rod
_exptl_crystal_F_000 1832
_exptl_crystal_size_max 0.12
_exptl_crystal_size_mid 0.09
_exptl_crystal_size_min 0.06
_refine_diff_density_max 0.767
_refine_diff_density_min -0.587
_refine_diff_density_rms 0.085
_refine_ls_extinction_method none
_refine_ls_goodness_of_fit_ref 1.673
_refine_ls_hydrogen_treatment constr
_refine_ls_matrix_type full
_refine_ls_number_parameters 1103
_refine_ls_number_reflns 15564
_refine_ls_number_restraints 53
_refine_ls_restrained_S_all 1.707
_refine_ls_R_factor_all 0.2537
_refine_ls_R_factor_gt 0.1931
_refine_ls_shift/su_max 0.003
_refine_ls_shift/su_mean 0.001
_refine_ls_structure_factor_coef Fsqd
_refine_ls_weighting_details 'w=1/[\s^2^(Fo^2^)+(0.1000P)^2^] where P=(Fo^2^+2Fc^2^)/3'
_refine_ls_weighting_scheme calc
_refine_ls_wR_factor_gt 0.3720
_refine_ls_wR_factor_ref 0.4032
_reflns_Friedel_coverage 0.000
_reflns_number_gt 9340
_reflns_number_total 15564
_reflns_threshold_expression 'I > 2\s(I)'
_cod_data_source_file c5cc08166a2.cif
_cod_data_source_block mx3807a_sq
_cod_original_cell_volume 4376.8(18)
_cod_database_code 7118204
_shelx_space_group_comment
;
The symmetry employed for this shelxl refinement is uniquely defined
by the following loop, which should always be used as a source of
symmetry information in preference to the above space-group names.
They are only intended as comments.
;
_diffrn_number_total 19551
_olex2_refinement_description
;
1. Fixed Uiso
 At 1.2 times of:
  All C(H) groups, All C(H,H) groups, All N(H) groups
 At 1.5 times of:
  All C(H,H,H) groups
2. Restrained distances
 P1-F6 = P1-F1 = P1-F3 = P1-F2 = P1-F4 = P1-F5
 1.55 with sigma of 0.01
 F6-F4
 2.2 with sigma of 0.02
 F2-F1
 2.2 with sigma of 0.02
3. Rigid bond restraints
 C7, C22
 with sigma for 1-2 distances of 0.01 and sigma for 1-3 distances of 0.01
 C15, C16
 with sigma for 1-2 distances of 0.01 and sigma for 1-3 distances of 0.01
 C42, C43
 with sigma for 1-2 distances of 0.01 and sigma for 1-3 distances of 0.01
4. Uiso/Uaniso restraints and constraints
Uanis(P1) \\sim Ueq, Uanis(F1) \\sim Ueq, Uanis(F2) \\sim Ueq, Uanis(F3) \\sim
Ueq, Uanis(F4) \\sim Ueq, Uanis(F5) \\sim Ueq, Uanis(F6) \\sim Ueq: with sigma
of 0.01 and sigma for terminal atoms of 0.02
5.a Secondary CH2 refined with riding coordinates:
 C23(H23A,H23B), C24(H24A,H24B), C25(H25A,H25B), C26(H26A,H26B), C27(H27A,
 H27B), C28(H28A,H28B), C29(H29A,H29B), C30(H30A,H30B), C31(H31A,H31B),
 C32(H32A,H32B), C33(H33A,H33B), C34(H34A,H34B), C57(H57A,H57B), C58(H58A,H58B),
  C59(H59A,H59B), C60(H60A,H60B), C61(H61A,H61B), C62(H62A,H62B), C63(H63A,
 H63B), C64(H64A,H64B), C65(H65A,H65B), C66(H66A,H66B), C67(H67A,H67B),
 C68(H68A,H68B)
5.b Aromatic/amide H refined with riding coordinates:
 C2(H2), C5(H5), C12(H12), C13(H13), C14(H14), C15(H15), C17(H17), C20(H20),
 C36(H36), C39(H39), C45(H45), C48(H48), C50(H50), C51(H51), C52(H52), C53(H53),
  N1(H1), C69(H69), C70(H70), C72(H72), C73(H73), C75(H75), C76(H76), C77(H77),
 C78(H78), C79(H79), N2(H2A), C80(H80), C81(H81), C83(H83), C84(H84), C86(H86),
 C87(H87), C88(H88), C89(H89), C90(H90)
5.c Idealised Me refined as rotating group:
 C21(H21A,H21B,H21C), C22(H22A,H22B,H22C), C55(H55A,H55B,H55C), C56(H56A,H56B,
 H56C)
;
_shelx_shelxl_version_number 2014/7
_olex2_submission_special_instructions 'No special instructions were received'

loop_
_space_group_symop_operation_xyz
'x, y, z'
'-x, -y, -z'

loop_
_atom_site_label
_atom_site_type_symbol
_atom_site_fract_x
_atom_site_fract_y
_atom_site_fract_z
_atom_site_U_iso_or_equiv
_atom_site_adp_type
_atom_site_occupancy
_atom_site_site_symmetry_order
_atom_site_calc_flag
_atom_site_refinement_flags_posn
_atom_site_refinement_flags_adp
O1 O 0.3896(5) -0.4273(5) 0.3404(4) 0.115(3) Uani 1 1 d . .
O2 O 0.4446(5) -0.3028(4) 0.2853(4) 0.089(2) Uani 1 1 d . .
O3 O 0.6574(5) -0.1820(5) 0.2815(3) 0.098(2) Uani 1 1 d . .
O4 O 0.8409(5) -0.0186(5) 0.2919(3) 0.0839(19) Uani 1 1 d . .
O5 O 0.1104(5) -0.0642(4) 0.5756(3) 0.0754(18) Uani 1 1 d . .
O6 O 0.1647(4) 0.0522(4) 0.5148(3) 0.0705(17) Uani 1 1 d . .
O7 O 0.2681(4) 0.2597(4) 0.5582(3) 0.0724(17) Uani 1 1 d . .
O8 O 0.4323(5) 0.4479(5) 0.5964(4) 0.096(2) Uani 1 1 d . .
C1 C 0.3227(7) -0.3774(6) 0.3366(5) 0.075(3) Uani 1 1 d . .
C2 C 0.2379(6) -0.3864(6) 0.3625(5) 0.073(3) Uani 1 1 d . .
H2 H 0.2199 -0.4297 0.3847 0.087 Uiso 1 1 calc R .
C3 C 0.1773(6) -0.3325(6) 0.3568(4) 0.062(2) Uani 1 1 d . .
C4 C 0.2030(6) -0.2679(6) 0.3224(4) 0.063(2) Uani 1 1 d . .
C5 C 0.2920(6) -0.2559(6) 0.2959(4) 0.064(2) Uani 1 1 d . .
H5 H 0.3103 -0.2134 0.2731 0.077 Uiso 1 1 calc R .
C6 C 0.3528(6) -0.3117(6) 0.3054(4) 0.067(3) Uani 1 1 d . .
C7 C 0.1312(6) -0.2097(6) 0.3194(4) 0.063(2) Uani 1 1 d . U
C8 C 0.1276(6) -0.1667(6) 0.3908(4) 0.061(2) Uani 1 1 d . .
C9 C 0.1040(6) -0.2284(6) 0.4248(5) 0.059(2) Uani 1 1 d . .
C10 C 0.0801(6) -0.3311(6) 0.3838(5) 0.075(3) Uani 1 1 d . .
C11 C -0.0051(7) -0.3494(7) 0.3286(5) 0.079(3) Uani 1 1 d . .
C12 C -0.1011(6) -0.4218(6) 0.3067(5) 0.091(4) Uani 1 1 d . .
H12 H -0.1199 -0.4663 0.3280 0.110 Uiso 1 1 calc R .
C13 C -0.1693(8) -0.4290(10) 0.2538(6) 0.116(5) Uani 1 1 d . .
H13 H -0.2327 -0.4784 0.2397 0.139 Uiso 1 1 calc R .
C14 C -0.1433(8) -0.3625(9) 0.2216(6) 0.103(4) Uani 1 1 d . .
H14 H -0.1909 -0.3645 0.1880 0.124 Uiso 1 1 calc R .
C15 C -0.0441(7) -0.2923(7) 0.2407(4) 0.087(3) Uani 1 1 d . U
H15 H -0.0232 -0.2505 0.2177 0.105 Uiso 1 1 calc R .
C16 C 0.0208(6) -0.2859(7) 0.2927(4) 0.068(3) Uani 1 1 d . U
C17 C 0.0977(6) -0.1997(5) 0.4861(4) 0.060(2) Uani 1 1 d . .
H17 H 0.0808 -0.2423 0.5089 0.072 Uiso 1 1 calc R .
C18 C 0.1174(6) -0.1036(7) 0.5142(4) 0.063(2) Uani 1 1 d . .
C19 C 0.1445(6) -0.0396(6) 0.4825(4) 0.055(2) Uani 1 1 d . .
C20 C 0.1507(6) -0.0701(6) 0.4191(4) 0.065(2) Uani 1 1 d . .
H20 H 0.1696 -0.0277 0.3964 0.078 Uiso 1 1 calc R .
C21 C 0.0493(7) -0.4009(6) 0.4216(5) 0.086(3) Uani 1 1 d . .
H21A H 0.0323 -0.4637 0.3944 0.130 Uiso 1 1 calc GR .
H21B H -0.0100 -0.3953 0.4386 0.130 Uiso 1 1 calc GR .
H21C H 0.1064 -0.3874 0.4553 0.130 Uiso 1 1 calc GR .
C22 C 0.1609(7) -0.1407(6) 0.2834(4) 0.076(3) Uani 1 1 d . U
H22A H 0.2289 -0.0954 0.3034 0.113 Uiso 1 1 calc GR .
H22B H 0.1113 -0.1093 0.2827 0.113 Uiso 1 1 calc GR .
H22C H 0.1617 -0.1731 0.2411 0.113 Uiso 1 1 calc GR .
C23 C 0.3809(10) -0.4903(7) 0.3678(8) 0.167(7) Uani 1 1 d . .
H23A H 0.3198 -0.5446 0.3450 0.200 Uiso 1 1 calc R .
H23B H 0.3699 -0.4665 0.4099 0.200 Uiso 1 1 calc R .
C24 C 0.4766(7) -0.2416(7) 0.2517(5) 0.081(3) Uani 1 1 d . .
H24A H 0.4861 -0.1785 0.2771 0.098 Uiso 1 1 calc R .
H24B H 0.4235 -0.2582 0.2144 0.098 Uiso 1 1 calc R .
C25 C 0.5747(7) -0.2437(8) 0.2330(5) 0.104(4) Uani 1 1 d . .
H25A H 0.5765 -0.3068 0.2244 0.125 Uiso 1 1 calc R .
H25B H 0.5801 -0.2252 0.1950 0.125 Uiso 1 1 calc R .
C26 C 0.7556(7) -0.1861(8) 0.2703(5) 0.099(4) Uani 1 1 d . .
H26A H 0.7588 -0.1902 0.2267 0.119 Uiso 1 1 calc R .
H26B H 0.7642 -0.2417 0.2780 0.119 Uiso 1 1 calc R .
C27 C 0.8411(8) -0.1006(8) 0.3126(5) 0.099(4) Uani 1 1 d . .
H27A H 0.8310 -0.0902 0.3556 0.119 Uiso 1 1 calc R .
H27B H 0.9075 -0.1092 0.3112 0.119 Uiso 1 1 calc R .
C28 C 0.9297(7) 0.0646(8) 0.3225(5) 0.096(4) Uani 1 1 d . .
H28A H 0.9450 0.1011 0.2934 0.116 Uiso 1 1 calc R .
H28B H 0.9893 0.0465 0.3324 0.116 Uiso 1 1 calc R .
C29 C 0.0849(7) -0.1267(8) 0.6169(5) 0.099(4) Uani 1 1 d . .
H29A H 0.1412 -0.1493 0.6258 0.119 Uiso 1 1 calc R .
H29B H 0.0217 -0.1802 0.5968 0.119 Uiso 1 1 calc R .
C30 C 0.1640(7) 0.1167(6) 0.4781(4) 0.065(2) Uani 1 1 d . .
H30A H 0.1023 0.0902 0.4448 0.078 Uiso 1 1 calc R .
H30B H 0.2248 0.1285 0.4592 0.078 Uiso 1 1 calc R .
C31 C 0.1648(7) 0.2056(7) 0.5222(5) 0.088(3) Uani 1 1 d . .
H31A H 0.1409 0.2417 0.4985 0.105 Uiso 1 1 calc R .
H31B H 0.1179 0.1913 0.5503 0.105 Uiso 1 1 calc R .
C32 C 0.2675(7) 0.3418(7) 0.6042(5) 0.089(3) Uani 1 1 d . .
H32A H 0.2263 0.3236 0.6343 0.107 Uiso 1 1 calc R .
H32B H 0.2371 0.3778 0.5837 0.107 Uiso 1 1 calc R .
C33 C 0.3798(8) 0.4012(7) 0.6381(5) 0.095(3) Uani 1 1 d . .
H33A H 0.3805 0.4475 0.6762 0.114 Uiso 1 1 calc R .
H33B H 0.4154 0.3614 0.6496 0.114 Uiso 1 1 calc R .
C34 C 0.5282(7) 0.5203(7) 0.6275(6) 0.104(4) Uani 1 1 d . .
H34A H 0.5220 0.5502 0.6697 0.125 Uiso 1 1 calc R .
H34B H 0.5408 0.5672 0.6054 0.125 Uiso 1 1 calc R .
O9 O 1.0428(3) 1.3693(3) 0.9995(3) 0.0549(14) Uani 1 1 d . .
O10 O 1.1023(4) 1.4380(3) 1.1210(3) 0.0566(14) Uani 1 1 d . .
O11 O 1.3922(4) 1.0060(4) 1.1112(3) 0.0583(14) Uani 1 1 d . .
O12 O 1.3455(4) 0.8594(4) 1.1668(3) 0.0791(18) Uani 1 1 d . .
O13 O 1.1621(4) 0.7165(4) 1.0814(3) 0.0632(15) Uani 1 1 d . .
O14 O 1.3455(4) 0.9504(3) 0.9921(2) 0.0481(13) Uani 1 1 d . .
O15 O 1.2439(3) 0.7622(3) 0.9055(3) 0.0564(15) Uani 1 1 d . .
O16 O 1.0728(4) 0.6031(4) 0.8214(3) 0.0647(16) Uani 1 1 d . .
C35 C 1.1369(5) 1.3635(4) 1.0257(4) 0.0433(18) Uani 1 1 d . .
C36 C 1.1939(5) 1.3216(4) 0.9890(4) 0.0451(18) Uani 1 1 d . .
H36 H 1.1729 1.2981 0.9454 0.054 Uiso 1 1 calc R .
C37 C 1.2859(5) 1.3159(4) 1.0207(4) 0.0408(18) Uani 1 1 d . .
C38 C 1.3159(5) 1.3488(4) 1.0858(4) 0.0439(19) Uani 1 1 d . .
C39 C 1.2550(5) 1.3914(4) 1.1203(4) 0.049(2) Uani 1 1 d . .
H39 H 1.2751 1.4150 1.1639 0.059 Uiso 1 1 calc R .
C40 C 1.1663(5) 1.3989(5) 1.0909(4) 0.047(2) Uani 1 1 d . .
C41 C 1.4158(5) 1.3359(5) 1.1126(4) 0.0477(19) Uani 1 1 d . .
C42 C 1.3948(5) 1.2297(5) 1.0835(3) 0.0368(16) Uani 1 1 d . U
C43 C 1.3692(5) 1.1999(4) 1.0189(3) 0.0366(16) Uani 1 1 d . U
C44 C 1.3622(5) 1.2738(4) 0.9868(3) 0.0421(18) Uani 1 1 d . .
C45 C 1.3518(5) 1.1049(5) 0.9857(4) 0.0473(19) Uani 1 1 d . .
H45 H 1.3359 1.0843 0.9419 0.057 Uiso 1 1 calc R .
C46 C 1.3588(5) 1.0429(5) 1.0194(4) 0.0468(19) Uani 1 1 d . .
C47 C 1.3856(5) 1.0741(5) 1.0855(4) 0.048(2) Uani 1 1 d . .
C48 C 1.4022(5) 1.1681(5) 1.1169(4) 0.052(2) Uani 1 1 d . .
H48 H 1.4184 1.1894 1.1606 0.062 Uiso 1 1 calc R .
C49 C 1.4670(5) 1.3517(4) 1.0119(3) 0.0416(18) Uani 1 1 d . .
C50 C 1.5311(5) 1.3889(5) 0.9746(4) 0.0476(19) Uani 1 1 d . .
H50 H 1.5118 1.3651 0.9310 0.057 Uiso 1 1 calc R .
C51 C 1.6256(5) 1.4630(5) 1.0034(4) 0.0452(19) Uani 1 1 d . .
H51 H 1.6696 1.4886 0.9789 0.054 Uiso 1 1 calc R .
C52 C 1.6526(5) 1.4975(5) 1.0681(5) 0.057(2) Uani 1 1 d . .
H52 H 1.7142 1.5477 1.0873 0.068 Uiso 1 1 calc R .
C53 C 1.5888(5) 1.4580(5) 1.1048(4) 0.050(2) Uani 1 1 d . .
H53 H 1.6093 1.4799 1.1485 0.061 Uiso 1 1 calc R .
C54 C 1.4947(5) 1.3861(4) 1.0769(4) 0.0393(17) Uani 1 1 d . .
C55 C 1.3285(5) 1.2381(5) 0.9156(3) 0.050(2) Uani 1 1 d . .
H55A H 1.2611 1.1896 0.9040 0.075 Uiso 1 1 calc GR .
H55B H 1.3779 1.2132 0.8979 0.075 Uiso 1 1 calc GR .
H55C H 1.3251 1.2889 0.9000 0.075 Uiso 1 1 calc GR .
C56 C 1.4457(6) 1.3715(5) 1.1827(4) 0.062(2) Uani 1 1 d . .
H56A H 1.4595 1.4379 1.1964 0.093 Uiso 1 1 calc GR .
H56B H 1.5070 1.3592 1.1965 0.093 Uiso 1 1 calc GR .
H56C H 1.3898 1.3403 1.2003 0.093 Uiso 1 1 calc GR .
C57 C 1.0203(6) 1.3520(6) 0.9346(4) 0.061(2) Uani 1 1 d . .
H57A H 1.0162 1.2887 0.9131 0.073 Uiso 1 1 calc R .
H57B H 1.0744 1.3958 0.9219 0.073 Uiso 1 1 calc R .
C58 C 1.1155(5) 1.4546(5) 1.1883(4) 0.059(2) Uani 1 1 d . .
H58A H 1.1787 1.5074 1.2099 0.071 Uiso 1 1 calc R .
H58B H 1.1204 1.3996 1.1989 0.071 Uiso 1 1 calc R .
C59 C 1.0220(5) 1.4752(5) 1.2077(4) 0.062(2) Uani 1 1 d . .
H59A H 1.0306 1.4903 1.2531 0.075 Uiso 1 1 calc R .
H59B H 1.0175 1.5295 1.1961 0.075 Uiso 1 1 calc R .
C60 C 1.4134(6) 1.0276(5) 1.1776(4) 0.062(2) Uani 1 1 d . .
H60A H 1.3549 1.0381 1.1945 0.075 Uiso 1 1 calc R .
H60B H 1.4746 1.0837 1.1962 0.075 Uiso 1 1 calc R .
C61 C 1.4315(8) 0.9457(7) 1.1915(5) 0.096(3) Uani 1 1 d . .
H61A H 1.4909 0.9375 1.1746 0.115 Uiso 1 1 calc R .
H61B H 1.4493 0.9594 1.2368 0.115 Uiso 1 1 calc R .
C62 C 1.3435(6) 0.8052(6) 1.1043(4) 0.062(2) Uani 1 1 d . .
H62A H 1.4110 0.7996 1.1014 0.074 Uiso 1 1 calc R .
H62B H 1.3264 0.8354 1.0739 0.074 Uiso 1 1 calc R .
C63 C 1.2614(5) 0.7088(6) 1.0909(4) 0.067(2) Uani 1 1 d . .
H63A H 1.2687 0.6657 1.0537 0.080 Uiso 1 1 calc R .
H63B H 1.2701 0.6846 1.1262 0.080 Uiso 1 1 calc R .
C64 C 1.0841(6) 0.6361(6) 1.0824(4) 0.067(2) Uani 1 1 d . .
H64A H 1.0926 0.6282 1.1240 0.081 Uiso 1 1 calc R .
H64B H 1.0873 0.5811 1.0523 0.081 Uiso 1 1 calc R .
C65 C 1.3505(6) 0.9215(5) 0.9275(3) 0.0502(19) Uani 1 1 d . .
H65A H 1.4146 0.9619 0.9206 0.060 Uiso 1 1 calc R .
H65B H 1.2926 0.9271 0.9019 0.060 Uiso 1 1 calc R .
C66 C 1.3465(5) 0.8219(5) 0.9085(4) 0.053(2) Uani 1 1 d . .
H66A H 1.3652 0.8065 0.8677 0.064 Uiso 1 1 calc R .
H66B H 1.3955 0.8134 0.9389 0.064 Uiso 1 1 calc R .
C67 C 1.2388(5) 0.6679(5) 0.8920(4) 0.060(2) Uani 1 1 d . .
H67A H 1.2774 0.6597 0.9278 0.072 Uiso 1 1 calc R .
H67B H 1.2698 0.6518 0.8560 0.072 Uiso 1 1 calc R .
C68 C 1.1276(6) 0.6052(5) 0.8783(4) 0.056(2) Uani 1 1 d . .
H68A H 1.1246 0.5421 0.8766 0.067 Uiso 1 1 calc R .
H68B H 1.0948 0.6271 0.9122 0.067 Uiso 1 1 calc R .
N1 N 0.5689(8) 0.2768(6) 0.4883(5) 0.106(3) Uani 1 1 d . .
H1 H 0.5827 0.3187 0.4690 0.127 Uiso 1 1 calc R .
C69 C 0.6343(8) 0.2291(8) 0.4931(5) 0.095(3) Uani 1 1 d . .
H69 H 0.6935 0.2418 0.4758 0.114 Uiso 1 1 calc R .
C70 C 0.6137(8) 0.1625(8) 0.5232(4) 0.079(3) Uani 1 1 d . .
H70 H 0.6586 0.1294 0.5264 0.095 Uiso 1 1 calc R .
C71 C 0.5275(7) 0.1443(6) 0.5486(4) 0.068(3) Uani 1 1 d . .
C72 C 0.4594(8) 0.1936(8) 0.5423(5) 0.086(3) Uani 1 1 d . .
H72 H 0.3988 0.1805 0.5582 0.103 Uiso 1 1 calc R .
C73 C 0.4834(10) 0.2607(9) 0.5126(6) 0.109(4) Uani 1 1 d . .
H73 H 0.4403 0.2953 0.5093 0.131 Uiso 1 1 calc R .
C74 C 0.5006(7) 0.0699(7) 0.5821(4) 0.070(3) Uani 1 1 d . .
C75 C 0.5713(8) 0.0269(7) 0.5951(5) 0.084(3) Uani 1 1 d . .
H75 H 0.6348 0.0457 0.5829 0.101 Uiso 1 1 calc R .
C76 C 0.5528(9) -0.0438(8) 0.6257(5) 0.100(4) Uani 1 1 d . .
H76 H 0.6007 -0.0729 0.6322 0.120 Uiso 1 1 calc R .
C77 C 0.4583(11) -0.0668(9) 0.6455(6) 0.114(4) Uani 1 1 d . .
H77 H 0.4423 -0.1116 0.6667 0.136 Uiso 1 1 calc R .
C78 C 0.3885(9) -0.0235(9) 0.6337(6) 0.104(4) Uani 1 1 d . .
H78 H 0.3263 -0.0394 0.6477 0.125 Uiso 1 1 calc R .
C79 C 0.4076(8) 0.0432(8) 0.6016(5) 0.095(3) Uani 1 1 d . .
H79 H 0.3579 0.0697 0.5933 0.114 Uiso 1 1 calc R .
N2 N 0.9464(7) 0.7952(5) 0.8361(4) 0.083(2) Uani 1 1 d . .
H2A H 0.9358 0.7723 0.7959 0.100 Uiso 1 1 calc R .
C80 C 1.0333(8) 0.7987(7) 0.8727(7) 0.089(3) Uani 1 1 d . .
H80 H 1.0818 0.7786 0.8532 0.106 Uiso 1 1 calc R .
C81 C 1.0525(7) 0.8300(6) 0.9356(6) 0.078(3) Uani 1 1 d . .
H81 H 1.1129 0.8307 0.9591 0.094 Uiso 1 1 calc R .
C82 C 0.9808(6) 0.8616(5) 0.9659(5) 0.063(2) Uani 1 1 d . .
C83 C 0.8903(6) 0.8574(6) 0.9273(5) 0.071(3) Uani 1 1 d . .
H83 H 0.8397 0.8752 0.9459 0.085 Uiso 1 1 calc R .
C84 C 0.8754(7) 0.8278(6) 0.8629(6) 0.074(3) Uani 1 1 d . .
H84 H 0.8182 0.8299 0.8380 0.089 Uiso 1 1 calc R .
C85 C 0.9968(6) 0.8946(5) 1.0340(5) 0.062(2) Uani 1 1 d . .
C86 C 1.0895(7) 0.8989(7) 1.0718(6) 0.083(3) Uani 1 1 d . .
H86 H 1.1390 0.8799 1.0526 0.100 Uiso 1 1 calc R .
C87 C 1.1060(9) 0.9308(8) 1.1362(6) 0.099(4) Uani 1 1 d . .
H87 H 1.1673 0.9331 1.1596 0.118 Uiso 1 1 calc R .
C88 C 1.0363(10) 0.9595(7) 1.1677(7) 0.107(4) Uani 1 1 d . .
H88 H 1.0482 0.9788 1.2114 0.128 Uiso 1 1 calc R .
C89 C 0.9437(8) 0.9585(6) 1.1302(6) 0.088(3) Uani 1 1 d . .
H89 H 0.8953 0.9794 1.1493 0.106 Uiso 1 1 calc R .
C90 C 0.9282(7) 0.9264(6) 1.0660(5) 0.076(3) Uani 1 1 d . .
H90 H 0.8680 0.9258 1.0425 0.091 Uiso 1 1 calc R .
P1 P 0.2770(6) -0.3075(6) 0.6798(4) 0.232(3) Uani 1 1 d D U
F1 F 0.3769(11) -0.2987(12) 0.6505(9) 0.351(8) Uani 1 1 d D U
F2 F 0.3126(16) -0.3583(16) 0.7235(10) 0.434(12) Uani 1 1 d D U
F3 F 0.3176(17) -0.2073(10) 0.7290(8) 0.414(10) Uani 1 1 d D U
F4 F 0.1639(9) -0.3403(10) 0.6902(8) 0.323(7) Uani 1 1 d D U
F5 F 0.2351(12) -0.4063(9) 0.6277(7) 0.324(8) Uani 1 1 d D U
F6 F 0.2469(12) -0.2735(11) 0.6233(6) 0.295(7) Uani 1 1 d D U
P2 P 0.7404(3) 0.80098(19) 0.67918(15) 0.0867(9) Uani 1 1 d . .
F7 F 0.6396(8) 0.7614(7) 0.6342(5) 0.254(6) Uani 1 1 d . .
F8 F 0.7212(6) 0.7108(5) 0.6998(4) 0.168(3) Uani 1 1 d . .
F9 F 0.7989(10) 0.7617(7) 0.6278(4) 0.232(5) Uani 1 1 d . .
F10 F 0.8529(6) 0.8387(5) 0.7239(4) 0.157(3) Uani 1 1 d . .
F11 F 0.7038(8) 0.8462(6) 0.7352(4) 0.203(4) Uani 1 1 d . .
F12 F 0.7695(7) 0.8932(5) 0.6615(4) 0.172(3) Uani 1 1 d . .

loop_
_atom_site_aniso_label
_atom_site_aniso_U_11
_atom_site_aniso_U_22
_atom_site_aniso_U_33
_atom_site_aniso_U_23
_atom_site_aniso_U_13
_atom_site_aniso_U_12
O1 0.051(4) 0.067(5) 0.239(9) 0.064(5) 0.024(5) 0.026(4)
O2 0.056(4) 0.080(4) 0.145(6) 0.047(4) 0.033(4) 0.029(3)
O3 0.057(4) 0.097(5) 0.132(6) 0.006(4) 0.012(4) 0.040(4)
O4 0.057(4) 0.105(5) 0.079(5) 0.021(4) -0.001(3) 0.023(4)
O5 0.076(4) 0.074(4) 0.072(4) 0.015(3) 0.015(3) 0.026(3)
O6 0.060(4) 0.062(4) 0.078(4) 0.004(3) -0.003(3) 0.026(3)
O7 0.061(4) 0.079(4) 0.074(4) -0.004(3) 0.005(3) 0.044(3)
O8 0.071(5) 0.086(5) 0.124(6) 0.019(4) 0.011(4) 0.032(4)
C1 0.042(5) 0.049(5) 0.124(8) 0.017(5) -0.002(5) 0.017(4)
C2 0.040(5) 0.053(5) 0.122(8) 0.011(5) 0.016(5) 0.025(4)
C3 0.042(5) 0.048(5) 0.078(6) 0.001(4) -0.004(4) 0.010(4)
C4 0.048(5) 0.058(5) 0.076(6) -0.005(5) 0.001(5) 0.034(4)
C5 0.063(6) 0.058(5) 0.059(6) -0.001(4) 0.000(5) 0.026(4)
C6 0.029(4) 0.070(6) 0.101(7) 0.019(5) 0.013(4) 0.022(4)
C7 0.049(5) 0.067(6) 0.074(6) 0.012(4) -0.005(4) 0.033(4)
C8 0.039(4) 0.062(6) 0.058(6) -0.017(4) -0.017(4) 0.024(4)
C9 0.041(5) 0.064(6) 0.076(7) 0.021(5) 0.011(4) 0.025(4)
C10 0.040(5) 0.063(6) 0.105(8) 0.001(5) 0.003(5) 0.019(5)
C11 0.059(6) 0.092(7) 0.077(7) -0.016(6) 0.009(5) 0.048(6)
C12 0.015(4) 0.081(7) 0.135(9) -0.030(6) 0.018(5) 0.007(4)
C13 0.027(5) 0.143(12) 0.123(11) -0.052(9) -0.016(6) 0.040(7)
C14 0.049(7) 0.124(11) 0.101(10) -0.029(8) -0.022(6) 0.045(7)
C15 0.060(6) 0.112(8) 0.074(6) -0.021(6) 0.003(5) 0.054(6)
C16 0.047(5) 0.088(7) 0.053(6) -0.020(5) -0.006(4) 0.042(5)
C17 0.047(5) 0.052(5) 0.083(7) 0.014(4) 0.016(5) 0.024(4)
C18 0.053(5) 0.083(7) 0.059(6) 0.019(5) 0.013(4) 0.036(5)
C19 0.044(5) 0.064(6) 0.049(5) 0.001(4) 0.000(4) 0.024(4)
C20 0.039(5) 0.070(6) 0.081(7) 0.012(5) 0.000(4) 0.026(4)
C21 0.060(6) 0.070(6) 0.125(9) 0.021(6) 0.029(6) 0.021(5)
C22 0.075(6) 0.095(7) 0.066(6) 0.013(5) -0.009(5) 0.059(6)
C23 0.097(9) 0.045(6) 0.33(2) 0.029(9) -0.041(11) 0.035(7)
C24 0.066(6) 0.096(8) 0.081(7) 0.021(6) 0.010(5) 0.033(6)
C25 0.057(6) 0.129(10) 0.122(10) 0.023(8) 0.022(7) 0.035(7)
C26 0.061(6) 0.114(9) 0.105(9) 0.005(7) 0.011(6) 0.031(6)
C27 0.064(7) 0.134(10) 0.106(9) 0.018(8) 0.003(6) 0.062(7)
C28 0.048(6) 0.126(9) 0.081(7) -0.003(6) 0.010(5) 0.014(6)
C29 0.046(6) 0.125(9) 0.129(10) 0.046(8) 0.019(6) 0.027(6)
C30 0.063(6) 0.065(6) 0.070(6) 0.012(5) 0.000(5) 0.038(5)
C31 0.075(7) 0.099(8) 0.088(7) 0.007(6) -0.005(6) 0.054(6)
C32 0.073(7) 0.093(7) 0.098(8) -0.007(6) 0.005(6) 0.057(6)
C33 0.094(8) 0.091(8) 0.088(8) -0.002(6) -0.016(7) 0.052(7)
C34 0.056(6) 0.068(7) 0.172(11) 0.015(7) -0.007(7) 0.027(6)
O9 0.031(3) 0.058(3) 0.072(4) 0.006(3) 0.009(3) 0.022(2)
O10 0.042(3) 0.062(3) 0.075(4) 0.012(3) 0.024(3) 0.033(3)
O11 0.076(4) 0.057(3) 0.059(4) 0.027(3) 0.013(3) 0.038(3)
O12 0.068(4) 0.071(4) 0.079(4) 0.019(3) -0.009(3) 0.009(3)
O13 0.044(3) 0.054(3) 0.100(4) 0.025(3) 0.006(3) 0.030(3)
O14 0.053(3) 0.029(3) 0.062(3) 0.011(2) 0.010(3) 0.018(2)
O15 0.030(3) 0.034(3) 0.098(4) 0.009(3) 0.008(3) 0.012(2)
O16 0.052(3) 0.059(4) 0.074(4) 0.007(3) 0.023(3) 0.014(3)
C35 0.022(3) 0.037(4) 0.072(6) 0.012(4) 0.011(4) 0.015(3)
C36 0.035(4) 0.035(4) 0.069(5) 0.018(4) 0.007(4) 0.017(3)
C37 0.021(3) 0.027(4) 0.077(6) 0.015(3) 0.013(4) 0.011(3)
C38 0.027(4) 0.035(4) 0.061(5) 0.002(3) 0.007(4) 0.010(3)
C39 0.039(4) 0.032(4) 0.061(5) -0.005(3) 0.003(4) 0.009(3)
C40 0.029(4) 0.037(4) 0.071(6) 0.006(4) 0.013(4) 0.013(3)
C41 0.029(4) 0.051(5) 0.060(5) 0.008(4) 0.001(4) 0.020(3)
C42 0.026(3) 0.043(4) 0.051(4) 0.022(3) 0.013(3) 0.019(3)
C43 0.023(3) 0.038(4) 0.049(4) 0.009(3) 0.014(3) 0.013(3)
C44 0.029(4) 0.037(4) 0.052(5) 0.004(3) 0.002(3) 0.011(3)
C45 0.031(4) 0.053(5) 0.053(5) 0.009(4) 0.008(3) 0.015(4)
C46 0.030(4) 0.040(4) 0.074(6) 0.020(4) 0.020(4) 0.010(3)
C47 0.025(4) 0.042(4) 0.070(6) 0.004(4) 0.004(4) 0.015(3)
C48 0.036(4) 0.066(5) 0.052(5) 0.009(4) 0.012(4) 0.023(4)
C49 0.037(4) 0.034(4) 0.054(5) 0.005(3) 0.005(4) 0.021(3)
C50 0.036(4) 0.047(4) 0.059(5) 0.008(4) 0.010(4) 0.020(4)
C51 0.033(4) 0.041(4) 0.074(6) 0.025(4) 0.026(4) 0.018(3)
C52 0.025(4) 0.027(4) 0.108(7) 0.004(4) 0.012(4) 0.009(3)
C53 0.041(4) 0.043(4) 0.067(5) 0.005(4) -0.002(4) 0.028(4)
C54 0.015(3) 0.032(4) 0.069(5) 0.010(3) 0.006(3) 0.012(3)
C55 0.027(4) 0.051(4) 0.075(6) 0.024(4) 0.017(4) 0.013(3)
C56 0.047(5) 0.046(5) 0.080(6) -0.001(4) 0.008(4) 0.017(4)
C57 0.045(5) 0.061(5) 0.073(6) 0.010(4) 0.009(4) 0.022(4)
C58 0.035(4) 0.038(4) 0.084(7) -0.011(4) 0.011(4) 0.008(4)
C59 0.040(4) 0.053(5) 0.075(6) -0.014(4) 0.008(4) 0.017(4)
C60 0.052(5) 0.042(5) 0.083(7) 0.017(4) -0.006(5) 0.010(4)
C61 0.094(8) 0.081(7) 0.089(8) 0.015(6) -0.011(6) 0.019(7)
C62 0.056(5) 0.067(6) 0.064(6) 0.018(5) 0.006(4) 0.027(5)
C63 0.037(4) 0.074(6) 0.092(7) 0.015(5) 0.005(4) 0.032(4)
C64 0.039(5) 0.061(5) 0.104(7) 0.026(5) 0.007(5) 0.023(4)
C65 0.050(5) 0.041(4) 0.057(5) 0.011(4) 0.005(4) 0.017(4)
C66 0.043(4) 0.049(5) 0.066(5) 0.005(4) 0.014(4) 0.022(4)
C67 0.040(4) 0.039(4) 0.097(7) 0.007(4) 0.010(4) 0.020(4)
C68 0.049(5) 0.051(5) 0.077(6) 0.020(4) 0.026(5) 0.025(4)
N1 0.106(8) 0.099(7) 0.142(9) 0.061(6) 0.032(7) 0.053(6)
C69 0.068(7) 0.100(9) 0.116(9) 0.023(7) 0.005(6) 0.041(7)
C70 0.077(7) 0.101(8) 0.071(7) 0.018(6) 0.007(5) 0.056(6)
C71 0.056(6) 0.078(7) 0.058(6) -0.006(5) 0.004(5) 0.030(5)
C72 0.077(7) 0.100(8) 0.090(8) 0.011(6) 0.030(6) 0.053(7)
C73 0.088(9) 0.131(11) 0.124(11) 0.035(9) 0.034(8) 0.060(8)
C74 0.044(5) 0.085(7) 0.061(6) -0.008(5) -0.010(4) 0.028(5)
C75 0.062(6) 0.097(8) 0.094(8) 0.030(6) 0.006(5) 0.032(6)
C76 0.071(8) 0.092(8) 0.115(9) 0.020(7) -0.001(7) 0.015(6)
C77 0.101(10) 0.101(9) 0.120(11) 0.024(7) -0.009(8) 0.028(8)
C78 0.072(8) 0.102(9) 0.102(9) 0.001(7) 0.023(7) 0.002(7)
C79 0.078(8) 0.108(9) 0.094(8) 0.009(7) 0.034(7) 0.037(7)
N2 0.091(6) 0.051(5) 0.103(7) 0.018(4) 0.014(5) 0.026(5)
C80 0.073(7) 0.067(7) 0.148(11) 0.045(7) 0.028(8) 0.042(6)
C81 0.060(6) 0.067(6) 0.123(9) 0.038(6) 0.019(7) 0.036(5)
C82 0.041(5) 0.041(5) 0.112(8) 0.026(5) 0.029(5) 0.015(4)
C83 0.031(5) 0.062(6) 0.120(9) 0.040(6) 0.017(5) 0.008(4)
C84 0.056(6) 0.051(5) 0.118(9) 0.029(6) 0.014(6) 0.020(5)
C85 0.042(5) 0.050(5) 0.104(8) 0.030(5) 0.015(5) 0.023(4)
C86 0.064(6) 0.078(7) 0.127(10) 0.039(7) 0.023(7) 0.044(5)
C87 0.079(8) 0.104(9) 0.119(11) 0.034(8) 0.006(8) 0.045(7)
C88 0.102(10) 0.064(7) 0.149(11) 0.044(7) 0.015(9) 0.017(7)
C89 0.058(6) 0.060(6) 0.124(10) 0.007(6) 0.036(7) -0.001(5)
C90 0.050(5) 0.054(5) 0.119(9) 0.014(5) 0.034(6) 0.017(4)
P1 0.225(6) 0.225(6) 0.247(6) 0.111(5) 0.067(5) 0.040(5)
F1 0.238(12) 0.388(16) 0.485(17) 0.211(14) 0.157(13) 0.098(11)
F2 0.45(2) 0.461(18) 0.443(18) 0.308(16) -0.009(13) 0.128(14)
F3 0.474(18) 0.344(16) 0.330(15) 0.118(13) 0.114(14) -0.012(13)
F4 0.231(11) 0.307(13) 0.485(17) 0.175(12) 0.190(12) 0.082(9)
F5 0.307(13) 0.249(12) 0.352(14) 0.032(11) 0.171(12) 0.024(10)
F6 0.340(14) 0.348(14) 0.288(12) 0.219(11) 0.066(10) 0.144(11)
P2 0.099(2) 0.0649(17) 0.091(2) 0.0165(15) 0.0248(19) 0.0249(17)
F7 0.185(9) 0.189(9) 0.275(12) 0.066(8) -0.153(9) -0.019(8)
F8 0.179(8) 0.101(5) 0.247(9) 0.081(6) 0.066(7) 0.048(5)
F9 0.373(16) 0.240(10) 0.153(8) 0.046(7) 0.115(10) 0.192(11)
F10 0.122(6) 0.120(6) 0.219(9) 0.057(6) 0.026(6) 0.028(5)
F11 0.287(11) 0.238(9) 0.205(9) 0.093(7) 0.177(9) 0.190(9)
F12 0.232(9) 0.110(5) 0.208(8) 0.089(6) 0.080(7) 0.062(6)

loop_
_atom_type_symbol
_atom_type_description
_atom_type_scat_dispersion_real
_atom_type_scat_dispersion_imag
_atom_type_scat_source
C C 0.0033 0.0016 'International Tables Vol C Tables 4.2.6.8 and 6.1.1.4'
H H 0.0000 0.0000 'International Tables Vol C Tables 4.2.6.8 and 6.1.1.4'
F F 0.0171 0.0103 'International Tables Vol C Tables 4.2.6.8 and 6.1.1.4'
N N 0.0061 0.0033 'International Tables Vol C Tables 4.2.6.8 and 6.1.1.4'
O O 0.0106 0.0060 'International Tables Vol C Tables 4.2.6.8 and 6.1.1.4'
P P 0.1023 0.0942 'International Tables Vol C Tables 4.2.6.8 and 6.1.1.4'

loop_
_geom_angle_atom_site_label_1
_geom_angle_atom_site_label_2
_geom_angle_atom_site_label_3
_geom_angle
_geom_angle_site_symmetry_1
_geom_angle_site_symmetry_3
C23 O1 C1 126.3(10) . .
C24 O2 C6 118.9(8) . .
C25 O3 C26 113.1(7) . .
C28 O4 C27 114.3(8) . .
C18 O5 C29 118.7(7) . .
C19 O6 C30 117.6(7) . .
C31 O7 C32 110.1(6) . .
C34 O8 C33 113.2(9) . .
C2 C1 O1 125.7(10) . .
C2 C1 C6 120.4(9) . .
C6 C1 O1 113.8(8) . .
C1 C2 H2 119.4 . .
C1 C2 C3 121.2(10) . .
C3 C2 H2 119.4 . .
C2 C3 C4 119.7(8) . .
C2 C3 C10 128.7(9) . .
C4 C3 C10 111.6(8) . .
C3 C4 C7 115.9(8) . .
C5 C4 C3 120.3(8) . .
C5 C4 C7 123.8(9) . .
C4 C5 H5 121.5 . .
C4 C5 C6 116.9(9) . .
C6 C5 H5 121.5 . .
O2 C6 C1 115.9(8) . .
O2 C6 C5 122.7(9) . .
C1 C6 C5 121.3(8) . .
C4 C7 C8 104.0(7) . .
C4 C7 C16 103.5(7) . .
C16 C7 C8 102.7(6) . .
C22 C7 C4 114.9(8) . .
C22 C7 C8 115.6(7) . .
C22 C7 C16 114.6(8) . .
C9 C8 C7 116.3(8) . .
C9 C8 C20 120.8(8) . .
C20 C8 C7 122.8(9) . .
C8 C9 C10 111.9(8) . .
C17 C9 C8 121.4(8) . .
C17 C9 C10 126.5(9) . .
C3 C10 C9 106.4(7) . .
C11 C10 C3 106.3(8) . .
C11 C10 C9 105.8(8) . .
C11 C10 C21 112.7(8) . .
C21 C10 C3 113.2(8) . .
C21 C10 C9 111.8(8) . .
C12 C11 C10 129.0(11) . .
C12 C11 C16 116.7(10) . .
C16 C11 C10 114.2(9) . .
C11 C12 H12 119.4 . .
C13 C12 C11 121.3(12) . .
C13 C12 H12 119.4 . .
C12 C13 H13 119.8 . .
C12 C13 C14 120.3(12) . .
C14 C13 H13 119.8 . .
C13 C14 H14 120.5 . .
C13 C14 C15 119.1(12) . .
C15 C14 H14 120.5 . .
C14 C15 H15 120.2 . .
C16 C15 C14 119.5(12) . .
C16 C15 H15 120.2 . .
C11 C16 C7 112.9(8) . .
C15 C16 C7 124.2(10) . .
C15 C16 C11 122.9(10) . .
C9 C17 H17 121.0 . .
C9 C17 C18 118.0(9) . .
C18 C17 H17 121.0 . .
O5 C18 C17 124.6(9) . .
C19 C18 O5 113.0(8) . .
C19 C18 C17 122.3(8) . .
O6 C19 C20 123.4(8) . .
C18 C19 O6 117.5(8) . .
C18 C19 C20 119.1(8) . .
C8 C20 H20 120.9 . .
C19 C20 C8 118.2(9) . .
C19 C20 H20 120.9 . .
C10 C21 H21A 109.5 . .
C10 C21 H21B 109.5 . .
C10 C21 H21C 109.5 . .
H21A C21 H21B 109.5 . .
H21A C21 H21C 109.5 . .
H21B C21 H21C 109.5 . .
C7 C22 H22A 109.5 . .
C7 C22 H22B 109.5 . .
C7 C22 H22C 109.5 . .
H22A C22 H22B 109.5 . .
H22A C22 H22C 109.5 . .
H22B C22 H22C 109.5 . .
O1 C23 H23A 108.8 . .
O1 C23 H23B 108.8 . .
O1 C23 C34 113.9(13) . 2_656
H23A C23 H23B 107.7 . .
C34 C23 H23A 108.8 2_656 .
C34 C23 H23B 108.8 2_656 .
O2 C24 H24A 109.5 . .
O2 C24 H24B 109.5 . .
O2 C24 C25 110.9(9) . .
H24A C24 H24B 108.0 . .
C25 C24 H24A 109.5 . .
C25 C24 H24B 109.5 . .
O3 C25 C24 109.0(9) . .
O3 C25 H25A 109.9 . .
O3 C25 H25B 109.9 . .
C24 C25 H25A 109.9 . .
C24 C25 H25B 109.9 . .
H25A C25 H25B 108.3 . .
O3 C26 H26A 109.7 . .
O3 C26 H26B 109.7 . .
O3 C26 C27 110.0(8) . .
H26A C26 H26B 108.2 . .
C27 C26 H26A 109.7 . .
C27 C26 H26B 109.7 . .
O4 C27 C26 109.4(9) . .
O4 C27 H27A 109.8 . .
O4 C27 H27B 109.8 . .
C26 C27 H27A 109.8 . .
C26 C27 H27B 109.8 . .
H27A C27 H27B 108.2 . .
O4 C28 H28A 108.8 . .
O4 C28 H28B 108.8 . .
O4 C28 C29 113.7(7) . 2_656
H28A C28 H28B 107.7 . .
C29 C28 H28A 108.8 2_656 .
C29 C28 H28B 108.8 2_656 .
O5 C29 C28 105.1(9) . 2_656
O5 C29 H29A 110.7 . .
O5 C29 H29B 110.7 . .
C28 C29 H29A 110.7 2_656 .
C28 C29 H29B 110.7 2_656 .
H29A C29 H29B 108.8 . .
O6 C30 H30A 110.3 . .
O6 C30 H30B 110.3 . .
O6 C30 C31 107.2(7) . .
H30A C30 H30B 108.5 . .
C31 C30 H30A 110.3 . .
C31 C30 H30B 110.3 . .
O7 C31 C30 110.0(7) . .
O7 C31 H31A 109.7 . .
O7 C31 H31B 109.7 . .
C30 C31 H31A 109.7 . .
C30 C31 H31B 109.7 . .
H31A C31 H31B 108.2 . .
O7 C32 H32A 110.0 . .
O7 C32 H32B 110.0 . .
O7 C32 C33 108.5(7) . .
H32A C32 H32B 108.4 . .
C33 C32 H32A 110.0 . .
C33 C32 H32B 110.0 . .
O8 C33 C32 108.9(9) . .
O8 C33 H33A 109.9 . .
O8 C33 H33B 109.9 . .
C32 C33 H33A 109.9 . .
C32 C33 H33B 109.9 . .
H33A C33 H33B 108.3 . .
O8 C34 C23 115.3(8) . 2_656
O8 C34 H34A 108.4 . .
O8 C34 H34B 108.4 . .
C23 C34 H34A 108.4 2_656 .
C23 C34 H34B 108.4 2_656 .
H34A C34 H34B 107.5 . .
C57 O9 C35 117.4(6) . .
C40 O10 C58 117.4(6) . .
C47 O11 C60 118.8(6) . .
C61 O12 C62 114.7(7) . .
C64 O13 C63 112.1(6) . .
C46 O14 C65 117.9(6) . .
C67 O15 C66 110.3(5) . .
C68 O16 C59 117.4(6) . 2_777
C36 C35 O9 121.9(7) . .
C36 C35 C40 122.5(7) . .
C40 C35 O9 115.5(6) . .
C35 C36 H36 121.3 . .
C35 C36 C37 117.3(7) . .
C37 C36 H36 121.3 . .
C36 C37 C44 124.5(7) . .
C38 C37 C36 121.4(6) . .
C38 C37 C44 114.1(6) . .
C37 C38 C39 118.4(7) . .
C37 C38 C41 114.8(6) . .
C39 C38 C41 126.8(7) . .
C38 C39 H39 119.2 . .
C40 C39 C38 121.5(7) . .
C40 C39 H39 119.2 . .
O10 C40 C35 116.1(7) . .
O10 C40 C39 125.1(7) . .
C39 C40 C35 118.9(6) . .
C38 C41 C42 104.0(5) . .
C38 C41 C54 101.8(6) . .
C42 C41 C54 105.2(5) . .
C56 C41 C38 113.6(6) . .
C56 C41 C42 115.1(7) . .
C56 C41 C54 115.6(6) . .
C43 C42 C41 113.5(6) . .
C43 C42 C48 120.9(7) . .
C48 C42 C41 125.6(7) . .
C42 C43 C44 116.5(6) . .
C42 C43 C45 119.6(7) . .
C45 C43 C44 123.9(7) . .
C43 C44 C37 103.0(5) . .
C49 C44 C37 103.8(5) . .
C49 C44 C43 104.3(6) . .
C49 C44 C55 115.2(6) . .
C55 C44 C37 113.5(6) . .
C55 C44 C43 115.5(6) . .
C43 C45 H45 120.3 . .
C46 C45 C43 119.4(7) . .
C46 C45 H45 120.3 . .
O14 C46 C45 124.1(7) . .
O14 C46 C47 115.1(7) . .
C45 C46 C47 120.7(7) . .
O11 C47 C46 113.5(6) . .
O11 C47 C48 127.9(8) . .
C48 C47 C46 118.6(8) . .
C42 C48 C47 120.8(7) . .
C42 C48 H48 119.6 . .
C47 C48 H48 119.6 . .
C50 C49 C44 124.4(7) . .
C54 C49 C44 114.4(6) . .
C54 C49 C50 121.1(6) . .
C49 C50 H50 120.4 . .
C49 C50 C51 119.3(7) . .
C51 C50 H50 120.4 . .
C50 C51 H51 120.3 . .
C52 C51 C50 119.4(7) . .
C52 C51 H51 120.3 . .
C51 C52 H52 119.7 . .
C51 C52 C53 120.6(7) . .
C53 C52 H52 119.7 . .
C52 C53 H53 119.8 . .
C54 C53 C52 120.3(7) . .
C54 C53 H53 119.8 . .
C49 C54 C41 115.2(6) . .
C53 C54 C41 125.6(7) . .
C53 C54 C49 119.2(7) . .
C44 C55 H55A 109.5 . .
C44 C55 H55B 109.5 . .
C44 C55 H55C 109.5 . .
H55A C55 H55B 109.5 . .
H55A C55 H55C 109.5 . .
H55B C55 H55C 109.5 . .
C41 C56 H56A 109.5 . .
C41 C56 H56B 109.5 . .
C41 C56 H56C 109.5 . .
H56A C56 H56B 109.5 . .
H56A C56 H56C 109.5 . .
H56B C56 H56C 109.5 . .
O9 C57 H57A 110.2 . .
O9 C57 H57B 110.2 . .
O9 C57 C64 107.7(7) . 2_777
H57A C57 H57B 108.5 . .
C64 C57 H57A 110.2 2_777 .
C64 C57 H57B 110.2 2_777 .
O10 C58 H58A 110.3 . .
O10 C58 H58B 110.3 . .
O10 C58 C59 107.3(7) . .
H58A C58 H58B 108.5 . .
C59 C58 H58A 110.3 . .
C59 C58 H58B 110.3 . .
O16 C59 C58 111.9(6) 2_777 .
O16 C59 H59A 109.2 2_777 .
O16 C59 H59B 109.2 2_777 .
C58 C59 H59A 109.2 . .
C58 C59 H59B 109.2 . .
H59A C59 H59B 107.9 . .
O11 C60 H60A 110.4 . .
O11 C60 H60B 110.4 . .
O11 C60 C61 106.4(7) . .
H60A C60 H60B 108.6 . .
C61 C60 H60A 110.4 . .
C61 C60 H60B 110.4 . .
O12 C61 C60 115.0(8) . .
O12 C61 H61A 108.5 . .
O12 C61 H61B 108.5 . .
C60 C61 H61A 108.5 . .
C60 C61 H61B 108.5 . .
H61A C61 H61B 107.5 . .
O12 C62 H62A 110.2 . .
O12 C62 H62B 110.2 . .
O12 C62 C63 107.5(7) . .
H62A C62 H62B 108.5 . .
C63 C62 H62A 110.2 . .
C63 C62 H62B 110.2 . .
O13 C63 C62 108.9(7) . .
O13 C63 H63A 109.9 . .
O13 C63 H63B 109.9 . .
C62 C63 H63A 109.9 . .
C62 C63 H63B 109.9 . .
H63A C63 H63B 108.3 . .
O13 C64 C57 107.7(7) . 2_777
O13 C64 H64A 110.2 . .
O13 C64 H64B 110.2 . .
C57 C64 H64A 110.2 2_777 .
C57 C64 H64B 110.2 2_777 .
H64A C64 H64B 108.5 . .
O14 C65 H65A 109.7 . .
O14 C65 H65B 109.7 . .
O14 C65 C66 109.9(6) . .
H65A C65 H65B 108.2 . .
C66 C65 H65A 109.7 . .
C66 C65 H65B 109.7 . .
O15 C66 C65 108.7(6) . .
O15 C66 H66A 110.0 . .
O15 C66 H66B 110.0 . .
C65 C66 H66A 110.0 . .
C65 C66 H66B 110.0 . .
H66A C66 H66B 108.3 . .
O15 C67 H67A 109.8 . .
O15 C67 H67B 109.8 . .
O15 C67 C68 109.2(6) . .
H67A C67 H67B 108.3 . .
C68 C67 H67A 109.8 . .
C68 C67 H67B 109.8 . .
O16 C68 C67 111.9(7) . .
O16 C68 H68A 109.2 . .
O16 C68 H68B 109.2 . .
C67 C68 H68A 109.2 . .
C67 C68 H68B 109.2 . .
H68A C68 H68B 107.9 . .
C69 N1 H1 119.1 . .
C73 N1 H1 119.1 . .
C73 N1 C69 121.7(11) . .
N1 C69 H69 120.0 . .
N1 C69 C70 120.0(11) . .
C70 C69 H69 120.0 . .
C69 C70 H70 120.1 . .
C69 C70 C71 119.8(10) . .
C71 C70 H70 120.1 . .
C70 C71 C72 119.4(11) . .
C70 C71 C74 121.7(9) . .
C72 C71 C74 118.8(9) . .
C71 C72 H72 120.5 . .
C73 C72 C71 119.0(11) . .
C73 C72 H72 120.5 . .
N1 C73 C72 120.0(11) . .
N1 C73 H73 120.0 . .
C72 C73 H73 120.0 . .
C75 C74 C71 120.3(9) . .
C79 C74 C71 122.2(10) . .
C79 C74 C75 117.5(11) . .
C74 C75 H75 117.8 . .
C74 C75 C76 124.3(11) . .
C76 C75 H75 117.8 . .
C75 C76 H76 122.1 . .
C77 C76 C75 115.7(12) . .
C77 C76 H76 122.1 . .
C76 C77 H77 119.9 . .
C78 C77 C76 120.3(13) . .
C78 C77 H77 119.9 . .
C77 C78 H78 118.8 . .
C77 C78 C79 122.4(12) . .
C79 C78 H78 118.8 . .
C74 C79 C78 119.7(11) . .
C74 C79 H79 120.2 . .
C78 C79 H79 120.2 . .
C80 N2 H2A 119.9 . .
C80 N2 C84 120.3(10) . .
C84 N2 H2A 119.9 . .
N2 C80 H80 118.5 . .
C81 C80 N2 122.9(10) . .
C81 C80 H80 118.5 . .
C80 C81 H81 120.3 . .
C80 C81 C82 119.4(10) . .
C82 C81 H81 120.3 . .
C81 C82 C83 117.2(10) . .
C81 C82 C85 121.7(9) . .
C83 C82 C85 121.1(8) . .
C82 C83 H83 119.3 . .
C84 C83 C82 121.4(9) . .
C84 C83 H83 119.3 . .
N2 C84 C83 118.7(10) . .
N2 C84 H84 120.7 . .
C83 C84 H84 120.7 . .
C86 C85 C82 119.8(8) . .
C90 C85 C82 123.8(9) . .
C90 C85 C86 116.4(10) . .
C85 C86 H86 119.8 . .
C87 C86 C85 120.3(10) . .
C87 C86 H86 119.8 . .
C86 C87 H87 118.5 . .
C86 C87 C88 123.0(12) . .
C88 C87 H87 118.5 . .
C87 C88 H88 121.3 . .
C87 C88 C89 117.3(12) . .
C89 C88 H88 121.3 . .
C88 C89 H89 120.5 . .
C90 C89 C88 118.9(10) . .
C90 C89 H89 120.5 . .
C85 C90 H90 118.0 . .
C89 C90 C85 123.9(10) . .
C89 C90 H90 118.0 . .
F1 P1 F5 81.8(10) . .
F2 P1 F1 90.9(9) . .
F2 P1 F3 96.8(14) . .
F2 P1 F4 92.4(10) . .
F2 P1 F5 85.8(11) . .
F2 P1 F6 166.3(12) . .
F3 P1 F1 97.7(11) . .
F3 P1 F5 177.3(12) . .
F4 P1 F1 163.0(12) . .
F4 P1 F3 98.4(11) . .
F4 P1 F5 81.9(9) . .
F4 P1 F6 93.2(8) . .
F6 P1 F1 80.2(8) . .
F6 P1 F3 94.7(11) . .
F6 P1 F5 82.7(10) . .
F7 P2 F8 93.0(6) . .
F7 P2 F9 92.8(7) . .
F7 P2 F10 175.4(7) . .
F7 P2 F11 97.3(7) . .
F7 P2 F12 91.8(6) . .
F8 P2 F9 89.7(5) . .
F8 P2 F10 85.9(5) . .
F9 P2 F10 82.8(6) . .
F11 P2 F8 90.6(5) . .
F11 P2 F9 169.9(7) . .
F11 P2 F10 87.1(5) . .
F11 P2 F12 90.0(5) . .
F12 P2 F8 175.1(6) . .
F12 P2 F9 88.9(5) . .
F12 P2 F10 89.2(5) . .

loop_
_geom_bond_atom_site_label_1
_geom_bond_atom_site_label_2
_geom_bond_distance
_geom_bond_site_symmetry_2
O1 C1 1.390(10) .
O1 C23 1.274(14) .
O2 C6 1.370(9) .
O2 C24 1.365(10) .
O3 C25 1.392(11) .
O3 C26 1.423(10) .
O4 C27 1.473(12) .
O4 C28 1.434(10) .
O5 C18 1.387(9) .
O5 C29 1.503(11) .
O6 C19 1.363(9) .
O6 C30 1.457(9) .
O7 C31 1.434(9) .
O7 C32 1.436(9) .
O8 C33 1.450(12) .
O8 C34 1.414(10) .
C1 C2 1.349(11) .
C1 C6 1.375(12) .
C2 H2 0.9300 .
C2 C3 1.377(11) .
C3 C4 1.407(12) .
C3 C10 1.536(11) .
C4 C5 1.405(11) .
C4 C7 1.547(10) .
C5 H5 0.9300 .
C5 C6 1.423(11) .
C7 C8 1.586(11) .
C7 C16 1.557(11) .
C7 C22 1.494(11) .
C8 C9 1.363(11) .
C8 C20 1.406(10) .
C9 C10 1.553(11) .
C9 C17 1.355(11) .
C10 C11 1.514(12) .
C10 C21 1.535(12) .
C11 C12 1.391(11) .
C11 C16 1.421(13) .
C12 H12 0.9300 .
C12 C13 1.388(15) .
C13 H13 0.9300 .
C13 C14 1.395(16) .
C14 H14 0.9300 .
C14 C15 1.406(13) .
C15 H15 0.9300 .
C15 C16 1.350(12) .
C17 H17 0.9300 .
C17 C18 1.407(11) .
C18 C19 1.357(11) .
C19 C20 1.401(10) .
C20 H20 0.9300 .
C21 H21A 0.9600 .
C21 H21B 0.9600 .
C21 H21C 0.9600 .
C22 H22A 0.9600 .
C22 H22B 0.9600 .
C22 H22C 0.9600 .
C23 H23A 0.9700 .
C23 H23B 0.9700 .
C23 C34 1.473(13) 2_656
C24 H24A 0.9700 .
C24 H24B 0.9700 .
C24 C25 1.468(11) .
C25 H25A 0.9700 .
C25 H25B 0.9700 .
C26 H26A 0.9700 .
C26 H26B 0.9700 .
C26 C27 1.493(13) .
C27 H27A 0.9700 .
C27 H27B 0.9700 .
C28 H28A 0.9700 .
C28 H28B 0.9700 .
C28 C29 1.534(13) 2_656
C29 C28 1.534(13) 2_656
C29 H29A 0.9700 .
C29 H29B 0.9700 .
C30 H30A 0.9700 .
C30 H30B 0.9700 .
C30 C31 1.489(11) .
C31 H31A 0.9700 .
C31 H31B 0.9700 .
C32 H32A 0.9700 .
C32 H32B 0.9700 .
C32 C33 1.529(12) .
C33 H33A 0.9700 .
C33 H33B 0.9700 .
C34 C23 1.473(13) 2_656
C34 H34A 0.9700 .
C34 H34B 0.9700 .
O9 C35 1.404(8) .
O9 C57 1.392(9) .
O10 C40 1.366(8) .
O10 C58 1.446(9) .
O11 C47 1.356(9) .
O11 C60 1.417(9) .
O12 C61 1.426(10) .
O12 C62 1.436(9) .
O13 C63 1.410(8) .
O13 C64 1.391(8) .
O14 C46 1.371(8) .
O14 C65 1.421(8) .
O15 C66 1.421(8) .
O15 C67 1.412(8) .
O16 C59 1.437(8) 2_777
O16 C68 1.397(9) .
C35 C36 1.385(9) .
C35 C40 1.389(10) .
C36 H36 0.9300 .
C36 C37 1.423(9) .
C37 C38 1.387(9) .
C37 C44 1.574(9) .
C38 C39 1.406(9) .
C38 C41 1.534(9) .
C39 H39 0.9300 .
C39 C40 1.376(10) .
C41 C42 1.549(9) .
C41 C54 1.558(10) .
C41 C56 1.492(10) .
C42 C43 1.373(9) .
C42 C48 1.384(10) .
C43 C44 1.532(9) .
C43 C45 1.419(9) .
C44 C49 1.513(9) .
C44 C55 1.517(9) .
C45 H45 0.9300 .
C45 C46 1.392(10) .
C46 C47 1.406(10) .
C47 C48 1.399(9) .
C48 H48 0.9300 .
C49 C50 1.384(9) .
C49 C54 1.383(9) .
C50 H50 0.9300 .
C50 C51 1.404(9) .
C51 H51 0.9300 .
C51 C52 1.376(10) .
C52 H52 0.9300 .
C52 C53 1.386(10) .
C53 H53 0.9300 .
C53 C54 1.383(9) .
C55 H55A 0.9600 .
C55 H55B 0.9600 .
C55 H55C 0.9600 .
C56 H56A 0.9600 .
C56 H56B 0.9600 .
C56 H56C 0.9600 .
C57 H57A 0.9700 .
C57 H57B 0.9700 .
C57 C64 1.528(10) 2_777
C58 H58A 0.9700 .
C58 H58B 0.9700 .
C58 C59 1.506(9) .
C59 O16 1.437(8) 2_777
C59 H59A 0.9700 .
C59 H59B 0.9700 .
C60 H60A 0.9700 .
C60 H60B 0.9700 .
C60 C61 1.481(11) .
C61 H61A 0.9700 .
C61 H61B 0.9700 .
C62 H62A 0.9700 .
C62 H62B 0.9700 .
C62 C63 1.517(10) .
C63 H63A 0.9700 .
C63 H63B 0.9700 .
C64 C57 1.528(10) 2_777
C64 H64A 0.9700 .
C64 H64B 0.9700 .
C65 H65A 0.9700 .
C65 H65B 0.9700 .
C65 C66 1.495(9) .
C66 H66A 0.9700 .
C66 H66B 0.9700 .
C67 H67A 0.9700 .
C67 H67B 0.9700 .
C67 C68 1.494(9) .
C68 H68A 0.9700 .
C68 H68B 0.9700 .
N1 H1 0.8600 .
N1 C69 1.351(12) .
N1 C73 1.334(12) .
C69 H69 0.9300 .
C69 C70 1.358(13) .
C70 H70 0.9300 .
C70 C71 1.359(12) .
C71 C72 1.405(12) .
C71 C74 1.518(13) .
C72 H72 0.9300 .
C72 C73 1.362(14) .
C73 H73 0.9300 .
C74 C75 1.389(12) .
C74 C79 1.378(12) .
C75 H75 0.9300 .
C75 C76 1.422(14) .
C76 H76 0.9300 .
C76 C77 1.395(15) .
C77 H77 0.9300 .
C77 C78 1.378(15) .
C78 H78 0.9300 .
C78 C79 1.391(15) .
C79 H79 0.9300 .
N2 H2A 0.8600 .
N2 C80 1.352(12) .
N2 C84 1.366(11) .
C80 H80 0.9300 .
C80 C81 1.338(13) .
C81 H81 0.9300 .
C81 C82 1.404(11) .
C82 C83 1.412(12) .
C82 C85 1.450(12) .
C83 H83 0.9300 .
C83 C84 1.370(12) .
C84 H84 0.9300 .
C85 C86 1.427(12) .
C85 C90 1.387(11) .
C86 H86 0.9300 .
C86 C87 1.371(13) .
C87 H87 0.9300 .
C87 C88 1.373(14) .
C88 H88 0.9300 .
C88 C89 1.444(14) .
C89 H89 0.9300 .
C89 C90 1.366(12) .
C90 H90 0.9300 .
P1 F1 1.574(9) .
P1 F2 1.539(9) .
P1 F3 1.565(9) .
P1 F4 1.551(8) .
P1 F5 1.578(9) .
P1 F6 1.557(8) .
P2 F7 1.476(8) .
P2 F8 1.554(7) .
P2 F9 1.584(9) .
P2 F10 1.597(8) .
P2 F11 1.500(7) .
P2 F12 1.543(7) .

loop_
_geom_torsion_atom_site_label_1
_geom_torsion_atom_site_label_2
_geom_torsion_atom_site_label_3
_geom_torsion_atom_site_label_4
_geom_torsion
_geom_torsion_site_symmetry_1
_geom_torsion_site_symmetry_4
O1 C1 C2 C3 179.1(8) . .
O1 C1 C6 O2 -2.4(12) . .
O1 C1 C6 C5 178.4(7) . .
O2 C24 C25 O3 -86.1(11) . .
O3 C26 C27 O4 -71.1(11) . .
O5 C18 C19 O6 2.5(10) . .
O5 C18 C19 C20 -177.7(6) . .
O6 C19 C20 C8 -179.7(7) . .
O6 C30 C31 O7 78.7(9) . .
O7 C32 C33 O8 74.6(10) . .
C1 O1 C23 C34 -171.0(9) . 2_656
C1 C2 C3 C4 1.0(13) . .
C1 C2 C3 C10 -178.6(8) . .
C2 C1 C6 O2 174.8(8) . .
C2 C1 C6 C5 -4.3(14) . .
C2 C3 C4 C5 -2.2(12) . .
C2 C3 C4 C7 -179.2(7) . .
C2 C3 C10 C9 122.8(9) . .
C2 C3 C10 C11 -124.7(10) . .
C2 C3 C10 C21 -0.4(13) . .
C3 C4 C5 C6 0.1(11) . .
C3 C4 C7 C8 51.8(9) . .
C3 C4 C7 C16 -55.2(9) . .
C3 C4 C7 C22 179.2(7) . .
C3 C10 C11 C12 120.5(9) . .
C3 C10 C11 C16 -55.5(9) . .
C4 C3 C10 C9 -56.9(10) . .
C4 C3 C10 C11 55.6(9) . .
C4 C3 C10 C21 179.9(7) . .
C4 C5 C6 O2 -176.0(8) . .
C4 C5 C6 C1 3.1(12) . .
C4 C7 C8 C9 -51.0(9) . .
C4 C7 C8 C20 126.9(8) . .
C4 C7 C16 C11 55.0(9) . .
C4 C7 C16 C15 -124.6(8) . .
C5 C4 C7 C8 -125.1(8) . .
C5 C4 C7 C16 127.9(8) . .
C5 C4 C7 C22 2.2(11) . .
C6 O2 C24 C25 -178.5(8) . .
C6 C1 C2 C3 2.2(14) . .
C7 C4 C5 C6 176.9(7) . .
C7 C8 C9 C10 -2.7(10) . .
C7 C8 C9 C17 -179.3(7) . .
C7 C8 C20 C19 179.6(6) . .
C8 C7 C16 C11 -53.0(8) . .
C8 C7 C16 C15 127.4(8) . .
C8 C9 C10 C3 58.2(10) . .
C8 C9 C10 C11 -54.7(9) . .
C8 C9 C10 C21 -177.8(7) . .
C8 C9 C17 C18 -0.7(12) . .
C9 C8 C20 C19 -2.6(11) . .
C9 C10 C11 C12 -126.5(9) . .
C9 C10 C11 C16 57.4(9) . .
C9 C17 C18 O5 177.6(7) . .
C9 C17 C18 C19 -1.5(12) . .
C10 C3 C4 C5 177.6(7) . .
C10 C3 C4 C7 0.5(10) . .
C10 C9 C17 C18 -176.8(7) . .
C10 C11 C12 C13 -178.4(8) . .
C10 C11 C16 C7 -1.3(10) . .
C10 C11 C16 C15 178.3(7) . .
C11 C12 C13 C14 -0.8(15) . .
C12 C11 C16 C7 -177.8(6) . .
C12 C11 C16 C15 1.8(12) . .
C12 C13 C14 C15 4.7(17) . .
C13 C14 C15 C16 -5.3(15) . .
C14 C15 C16 C7 -178.4(8) . .
C14 C15 C16 C11 2.1(12) . .
C16 C7 C8 C9 56.6(9) . .
C16 C7 C8 C20 -125.5(8) . .
C16 C11 C12 C13 -2.4(12) . .
C17 C9 C10 C3 -125.4(9) . .
C17 C9 C10 C11 121.7(10) . .
C17 C9 C10 C21 -1.3(11) . .
C17 C18 C19 O6 -178.2(7) . .
C17 C18 C19 C20 1.6(12) . .
C18 O5 C29 C28 -173.3(7) . 2_656
C18 C19 C20 C8 0.5(11) . .
C19 O6 C30 C31 167.9(7) . .
C20 C8 C9 C10 179.4(6) . .
C20 C8 C9 C17 2.7(12) . .
C21 C10 C11 C12 -4.0(12) . .
C21 C10 C11 C16 179.9(7) . .
C22 C7 C8 C9 -177.9(7) . .
C22 C7 C8 C20 0.0(10) . .
C22 C7 C16 C11 -179.2(7) . .
C22 C7 C16 C15 1.2(11) . .
C23 O1 C1 C2 1.3(17) . .
C23 O1 C1 C6 178.3(12) . .
C24 O2 C6 C1 177.2(8) . .
C24 O2 C6 C5 -3.7(13) . .
C25 O3 C26 C27 162.6(10) . .
C26 O3 C25 C24 174.1(9) . .
C27 O4 C28 C29 -89.8(11) . 2_656
C28 O4 C27 C26 -170.3(7) . .
C29 O5 C18 C17 3.0(11) . .
C29 O5 C18 C19 -177.8(7) . .
C30 O6 C19 C18 -162.6(7) . .
C30 O6 C19 C20 17.6(10) . .
C31 O7 C32 C33 -175.7(9) . .
C32 O7 C31 C30 -175.4(8) . .
C33 O8 C34 C23 87.4(13) . 2_656
C34 O8 C33 C32 166.6(7) . .
O9 C35 C36 C37 -177.4(6) . .
O9 C35 C40 O10 -2.3(9) . .
O9 C35 C40 C39 176.8(6) . .
O10 C58 C59 O16 62.3(9) . 2_777
O11 C47 C48 C42 178.4(6) . .
O11 C60 C61 O12 -60.8(10) . .
O12 C62 C63 O13 72.9(8) . .
O14 C46 C47 O11 -0.9(9) . .
O14 C46 C47 C48 179.0(6) . .
O14 C65 C66 O15 72.2(8) . .
O15 C67 C68 O16 69.2(8) . .
C35 O9 C57 C64 -179.2(6) . 2_777
C35 C36 C37 C38 1.7(10) . .
C35 C36 C37 C44 -177.9(6) . .
C36 C35 C40 O10 -179.7(6) . .
C36 C35 C40 C39 -0.6(11) . .
C36 C37 C38 C39 -2.3(10) . .
C36 C37 C38 C41 178.9(6) . .
C36 C37 C44 C43 -126.0(7) . .
C36 C37 C44 C49 125.4(7) . .
C36 C37 C44 C55 -0.4(9) . .
C37 C38 C39 C40 1.4(10) . .
C37 C38 C41 C42 -53.8(8) . .
C37 C38 C41 C54 55.3(7) . .
C37 C38 C41 C56 -179.7(6) . .
C37 C44 C49 C50 -125.9(7) . .
C37 C44 C49 C54 52.7(8) . .
C38 C37 C44 C43 54.4(7) . .
C38 C37 C44 C49 -54.2(8) . .
C38 C37 C44 C55 180.0(6) . .
C38 C39 C40 O10 179.0(6) . .
C38 C39 C40 C35 -0.1(11) . .
C38 C41 C42 C43 56.1(7) . .
C38 C41 C42 C48 -125.3(7) . .
C38 C41 C54 C49 -57.3(7) . .
C38 C41 C54 C53 124.9(7) . .
C39 C38 C41 C42 127.5(7) . .
C39 C38 C41 C54 -123.4(7) . .
C39 C38 C41 C56 1.6(10) . .
C40 O10 C58 C59 -166.7(6) . .
C40 C35 C36 C37 -0.2(10) . .
C41 C38 C39 C40 -179.9(7) . .
C41 C42 C43 C44 -1.9(8) . .
C41 C42 C43 C45 177.6(5) . .
C41 C42 C48 C47 -177.4(6) . .
C42 C41 C54 C49 50.9(7) . .
C42 C41 C54 C53 -126.9(7) . .
C42 C43 C44 C37 -52.6(7) . .
C42 C43 C44 C49 55.5(7) . .
C42 C43 C44 C55 -177.0(5) . .
C42 C43 C45 C46 1.3(9) . .
C43 C42 C48 C47 1.1(10) . .
C43 C44 C49 C50 126.6(7) . .
C43 C44 C49 C54 -54.8(7) . .
C43 C45 C46 O14 -178.7(6) . .
C43 C45 C46 C47 -1.7(10) . .
C44 C37 C38 C39 177.4(6) . .
C44 C37 C38 C41 -1.4(8) . .
C44 C43 C45 C46 -179.2(6) . .
C44 C49 C50 C51 178.3(6) . .
C44 C49 C54 C41 2.5(8) . .
C44 C49 C54 C53 -179.5(6) . .
C45 C43 C44 C37 127.9(6) . .
C45 C43 C44 C49 -124.0(6) . .
C45 C43 C44 C55 3.5(9) . .
C45 C46 C47 O11 -178.1(6) . .
C45 C46 C47 C48 1.8(10) . .
C46 O14 C65 C66 173.5(6) . .
C46 C47 C48 C42 -1.5(10) . .
C47 O11 C60 C61 -171.8(7) . .
C48 C42 C43 C44 179.4(6) . .
C48 C42 C43 C45 -1.0(9) . .
C49 C50 C51 C52 -0.2(10) . .
C50 C49 C54 C41 -178.9(6) . .
C50 C49 C54 C53 -0.9(10) . .
C50 C51 C52 C53 1.8(10) . .
C51 C52 C53 C54 -2.9(10) . .
C52 C53 C54 C41 -179.8(6) . .
C52 C53 C54 C49 2.4(10) . .
C54 C41 C42 C43 -50.5(7) . .
C54 C41 C42 C48 128.1(7) . .
C54 C49 C50 C51 -0.2(10) . .
C55 C44 C49 C50 -1.1(10) . .
C55 C44 C49 C54 177.5(6) . .
C56 C41 C42 C43 -179.0(6) . .
C56 C41 C42 C48 -0.4(9) . .
C56 C41 C54 C49 179.1(6) . .
C56 C41 C54 C53 1.3(10) . .
C57 O9 C35 C36 -14.8(9) . .
C57 O9 C35 C40 167.8(6) . .
C58 O10 C40 C35 165.3(6) . .
C58 O10 C40 C39 -13.8(10) . .
C59 O16 C68 C67 159.9(5) 2_777 .
C60 O11 C47 C46 -176.8(6) . .
C60 O11 C47 C48 3.4(10) . .
C61 O12 C62 C63 168.7(7) . .
C62 O12 C61 C60 89.5(10) . .
C63 O13 C64 C57 -174.7(7) . 2_777
C64 O13 C63 C62 -167.0(7) . .
C65 O14 C46 C45 16.2(9) . .
C65 O14 C46 C47 -160.8(6) . .
C66 O15 C67 C68 -170.4(7) . .
C67 O15 C66 C65 -175.8(6) . .
N1 C69 C70 C71 -0.3(16) . .
C69 N1 C73 C72 -1.1(18) . .
C69 C70 C71 C72 1.3(14) . .
C69 C70 C71 C74 179.4(8) . .
C70 C71 C72 C73 -2.2(15) . .
C70 C71 C74 C75 8.8(13) . .
C70 C71 C74 C79 -172.3(9) . .
C71 C72 C73 N1 2.1(17) . .
C71 C74 C75 C76 -179.5(9) . .
C71 C74 C79 C78 -178.1(9) . .
C72 C71 C74 C75 -173.2(8) . .
C72 C71 C74 C79 5.8(13) . .
C73 N1 C69 C70 0.2(17) . .
C74 C71 C72 C73 179.7(9) . .
C74 C75 C76 C77 -2.6(16) . .
C75 C74 C79 C78 0.9(14) . .
C75 C76 C77 C78 1.4(17) . .
C76 C77 C78 C79 0.7(18) . .
C77 C78 C79 C74 -2.0(17) . .
C79 C74 C75 C76 1.4(15) . .
N2 C80 C81 C82 -0.7(15) . .
C80 N2 C84 C83 -4.8(12) . .
C80 C81 C82 C83 0.7(12) . .
C80 C81 C82 C85 178.9(8) . .
C81 C82 C83 C84 -2.9(12) . .
C81 C82 C85 C86 2.5(12) . .
C81 C82 C85 C90 -179.9(8) . .
C82 C83 C84 N2 5.0(12) . .
C82 C85 C86 C87 179.3(9) . .
C82 C85 C90 C89 -179.2(8) . .
C83 C82 C85 C86 -179.4(8) . .
C83 C82 C85 C90 -1.9(12) . .
C84 N2 C80 C81 2.8(14) . .
C85 C82 C83 C84 178.9(7) . .
C85 C86 C87 C88 0.3(16) . .
C86 C85 C90 C89 -1.6(12) . .
C86 C87 C88 C89 -2.3(16) . .
C87 C88 C89 C90 2.3(14) . .
C88 C89 C90 C85 -0.4(14) . .
C90 C85 C86 C87 1.6(13) . .
